data_1007060
loop_
_publ_author_name
'Laugt, M'
'Durif, A'

_publ_section_title 'Etude systematique des phosphates condenses'
_journal_coden_ASTM SESOLV
_journal_name_full
;
Seminaire de Chimie de l'Etat Solide 1971-72
;
_journal_page_first 157
_journal_page_last 175
_journal_volume 1972
_journal_year 1972
_chemical_formula_structural 'Cu2 P4 O12'
_chemical_formula_sum 'Cu2 O12 P4'
_chemical_name_systematic 'Copper cyclo-tetraphosphate'
_space_group_IT_number 15
_symmetry_cell_setting monoclinic
_symmetry_Int_Tables_number 15
_symmetry_space_group_name_Hall '-C 2yc'
_symmetry_space_group_name_H-M 'C 1 2/c 1'
_cell_angle_alpha 90
_cell_angle_beta 118.58
_cell_angle_gamma 90
_cell_formula_units_Z 4
_cell_length_a 12.562
_cell_length_b 8.088
_cell_length_c 9.574
_cell_volume 854.2
_cod_database_code 1007060

loop_
_symmetry_equiv_pos_as_xyz
x,y,z
-x,y,1/2-z
-x,-y,-z
x,-y,1/2+z
1/2+x,1/2+y,z
1/2-x,1/2+y,1/2-z
1/2-x,1/2-y,-z
1/2+x,1/2-y,1/2+z

loop_
_atom_site_label
_atom_site_type_symbol
_atom_site_symmetry_multiplicity
_atom_site_Wyckoff_symbol
_atom_site_fract_x
_atom_site_fract_y
_atom_site_fract_z
_atom_site_occupancy
_atom_site_attached_hydrogens
_atom_site_calc_flag
Cu1 Cu2+ 4 c 0.25 0.25 0. 1. 0 d
Cu2 Cu2+ 4 e 0. 0.55410(16) 0.25 1. 0 d
P1 P5+ 8 f 0.31167(17) 0.50197(24) 0.30487(22) 1. 0 d
P2 P5+ 8 f 0.51093(16) 0.74175(24) 0.47652(21) 1. 0 d
O1 O2- 8 f 0.41945(52) 0.62695(77) 0.33467(67) 1. 0 d
O2 O2- 8 f 0.37219(54) 0.37105(79) 0.44606(74) 1. 0 d
O3 O2- 8 f 0.27059(58) 0.42681(77) 0.14731(71) 1. 0 d
O4 O2- 8 f 0.21697(51) 0.59032(70) 0.32839(67) 1. 0 d
O5 O2- 8 f 0.53844(52) 0.23235(70) 0.40920(68) 1. 0 d
O6 O2- 8 f 0.45884(56) 0.11302(75) 0.59067(71) 1. 0 d

loop_
_atom_type_symbol
_atom_type_oxidation_number
Cu2+ 2.000
P5+ 5.000
O2- -2.000
